data_7004843
loop_
_publ_author_name
'Adams, Christopher J.'
'Bartlett, Ian M.'
'Carlton, Susannah'
'Connelly, Neil G.'
'Harding, David J.'
'Hayward, Owen D.'
'Orpen, A. Guy'
'Patron, Elena'
'Ray, Christopher D.'
'Rieger, Philip H.'

_publ_section_title
;
 The d4/d3 redox pairs [MX(CO)(eta-RC[triple bond, length as
 m-dash]CR)Tp']z (z=0 and 1): structural consequences of electron
 transfer and implications for the inverse halide order.
;
_journal_issue 1
_journal_name_full 'Dalton transactions (Cambridge, England : 2003)'
_journal_page_first 62
_journal_page_last 72
_journal_paper_doi 10.1039/b611472e
_journal_year 2007
_chemical_formula_sum 'C20 H28 B2 Cl F4 N6 O W'
_chemical_formula_weight 685.40
_chemical_name_systematic
;
?
;
_space_group_IT_number 2
_symmetry_cell_setting triclinic
_symmetry_space_group_name_Hall '-P 1'
_symmetry_space_group_name_H-M 'P -1'
_atom_sites_solution_hydrogens geom
_atom_sites_solution_primary direct
_atom_sites_solution_secondary difmap
_audit_creation_method SHELXL-97
_cell_angle_alpha 87.723(7)
_cell_angle_beta 84.451(12)
_cell_angle_gamma 85.235(12)
_cell_formula_units_Z 2
_cell_length_a 8.1371(10)
_cell_length_b 11.770(3)
_cell_length_c 13.3634(15)
_cell_measurement_reflns_used 214
_cell_measurement_temperature 173(2)
_cell_volume 1268.8(4)
_computing_cell_refinement 'Siemens XSCANS'
_computing_data_collection 'Siemens XSCANS'
_computing_data_reduction 'Siemens SHELXTL'
_computing_molecular_graphics 'Siemens SHELXTL'
_computing_publication_material 'Siemens SHELXTL'
_computing_structure_refinement 'SHELXL-97 (Sheldrick, 1997)'
_computing_structure_solution 'SHELXS-97 (Sheldrick, 1990)'
_diffrn_ambient_temperature 173(2)
_diffrn_measured_fraction_theta_full 0.979
_diffrn_measured_fraction_theta_max 0.979
_diffrn_measurement_device_type 'CCD area detector'
_diffrn_measurement_method '\w scans'
_diffrn_radiation_monochromator graphite
_diffrn_radiation_source 'fine-focus sealed tube'
_diffrn_radiation_type MoK\a
_diffrn_radiation_wavelength 0.71073
_diffrn_reflns_av_R_equivalents 0.0269
_diffrn_reflns_av_sigmaI/netI 0.0430
_diffrn_reflns_limit_h_max 10
_diffrn_reflns_limit_h_min -10
_diffrn_reflns_limit_k_max 15
_diffrn_reflns_limit_k_min -15
_diffrn_reflns_limit_l_max 17
_diffrn_reflns_limit_l_min -17
_diffrn_reflns_number 13128
_diffrn_reflns_theta_full 27.53
_diffrn_reflns_theta_max 27.53
_diffrn_reflns_theta_min 1.53
_diffrn_standards_decay_% 0
_exptl_absorpt_coefficient_mu 4.712
_exptl_absorpt_correction_T_max 0.708
_exptl_absorpt_correction_T_min 0.544
_exptl_absorpt_correction_type multi-scan
_exptl_absorpt_process_details SADABS
_exptl_crystal_colour Black
_exptl_crystal_density_diffrn 1.794
_exptl_crystal_density_meas ?
_exptl_crystal_density_method .
_exptl_crystal_description Plate
_exptl_crystal_F_000 670
_exptl_crystal_size_max 0.3
_exptl_crystal_size_mid 0.3
_exptl_crystal_size_min 0.1
_refine_diff_density_max 0.640
_refine_diff_density_min -0.788
_refine_diff_density_rms 0.095
_refine_ls_extinction_method none
_refine_ls_goodness_of_fit_ref 0.966
_refine_ls_hydrogen_treatment mixed
_refine_ls_matrix_type full
_refine_ls_number_parameters 328
_refine_ls_number_reflns 5733
_refine_ls_number_restraints 0
_refine_ls_restrained_S_all 0.966
_refine_ls_R_factor_all 0.0255
_refine_ls_R_factor_gt 0.0199
_refine_ls_shift/su_max 0.002
_refine_ls_shift/su_mean 0.000
_refine_ls_structure_factor_coef Fsqd
_refine_ls_weighting_details 'calc w=1/[\s^2^(Fo^2^)+(0.0140P)^2^+0.0000P] where P=(Fo^2^+2Fc^2^)/3'
_refine_ls_weighting_scheme calc
_refine_ls_wR_factor_gt 0.0406
_refine_ls_wR_factor_ref 0.0415
_reflns_number_gt 5066
_reflns_number_total 5733
_reflns_threshold_expression >2sigma(I)
_cod_data_source_file b611472e.txt
_cod_data_source_block 11[BF4]
_cod_depositor_comments
;
The following automatic conversions were performed:
'_symmetry_cell_setting' value 'Triclinic' changed to 'triclinic'
according to '/home/saulius/struct/CIF-dictionaries/cif_core.dic'
dictionary named 'cif_core.dic' version 2.4.1 from 2010-06-29.

Automatic conversion script
Id: cif_fix_enum 1527 2010-12-29 10:47:43Z saulius 
;
_cod_original_cell_volume 1268.8(3)
_cod_original_sg_symbol_H-M P-1
_cod_database_code 7004843

loop_
_symmetry_equiv_pos_as_xyz
'x, y, z'
'-x, -y, -z'

loop_
_atom_site_label
_atom_site_type_symbol
_atom_site_fract_x
_atom_site_fract_y
_atom_site_fract_z
_atom_site_U_iso_or_equiv
_atom_site_adp_type
_atom_site_occupancy
_atom_site_symmetry_multiplicity
_atom_site_calc_flag
_atom_site_refinement_flags
_atom_site_disorder_assembly
_atom_site_disorder_group
W1 W 0.997067(15) 0.820380(10) 0.706047(9) 0.01526(4) Uani 1 1 d . . .
Cl1 Cl 0.87680(10) 0.87578(7) 0.55752(6) 0.02787(18) Uani 1 1 d . . .
O1 O 1.2604(3) 1.0051(2) 0.64913(17) 0.0373(6) Uani 1 1 d . . .
N1 N 1.1644(3) 0.6985(2) 0.61423(17) 0.0189(5) Uani 1 1 d . . .
N2 N 1.1631(3) 0.5838(2) 0.63963(17) 0.0182(5) Uani 1 1 d . . .
N3 N 0.8331(3) 0.6827(2) 0.72355(17) 0.0192(5) Uani 1 1 d . . .
N4 N 0.8958(3) 0.5731(2) 0.74409(17) 0.0182(5) Uani 1 1 d . . .
N5 N 1.1324(3) 0.7320(2) 0.81962(17) 0.0182(5) Uani 1 1 d . . .
N6 N 1.1495(3) 0.6140(2) 0.82393(17) 0.0187(5) Uani 1 1 d . . .
C1 C 1.1755(4) 0.9363(3) 0.6684(2) 0.0229(7) Uani 1 1 d . . .
C2 C 0.9237(4) 1.0950(3) 0.7774(3) 0.0318(8) Uani 1 1 d . . .
H2A H 0.9368 1.1249 0.7079 0.048 Uiso 1 1 calc R . .
H2B H 1.0191 1.1120 0.8122 0.048 Uiso 1 1 calc R . .
H2C H 0.8220 1.1308 0.8121 0.048 Uiso 1 1 calc R . .
C3 C 0.9135(4) 0.9696(3) 0.7777(2) 0.0211(6) Uani 1 1 d . . .
C4 C 0.8424(4) 0.8854(3) 0.8224(2) 0.0222(7) Uani 1 1 d . . .
C5 C 0.7269(4) 0.8533(3) 0.9090(2) 0.0329(8) Uani 1 1 d . . .
H5A H 0.7861 0.8444 0.9697 0.049 Uiso 1 1 calc R . .
H5B H 0.6820 0.7811 0.8962 0.049 Uiso 1 1 calc R . .
H5C H 0.6361 0.9131 0.9187 0.049 Uiso 1 1 calc R . .
C6 C 1.2507(5) 0.3941(3) 0.5649(3) 0.0370(9) Uani 1 1 d . . .
H6A H 1.3225 0.3663 0.5064 0.055 Uiso 1 1 calc R . .
H6B H 1.1394 0.3689 0.5625 0.055 Uiso 1 1 calc R . .
H6C H 1.2962 0.3636 0.6267 0.055 Uiso 1 1 calc R . .
C7 C 1.2417(4) 0.5215(3) 0.5636(2) 0.0245(7) Uani 1 1 d . . .
C8 C 1.2996(4) 0.5975(3) 0.4898(2) 0.0292(8) Uani 1 1 d . . .
H8 H 1.3613 0.5786 0.4278 0.035 Uiso 1 1 calc R . .
C9 C 1.2514(4) 0.7061(3) 0.5224(2) 0.0234(7) Uani 1 1 d . . .
C10 C 1.2886(4) 0.8166(3) 0.4685(2) 0.0345(8) Uani 1 1 d . . .
H10A H 1.3360 0.8016 0.3996 0.052 Uiso 1 1 calc R . .
H10B H 1.3681 0.8541 0.5040 0.052 Uiso 1 1 calc R . .
H10C H 1.1861 0.8664 0.4668 0.052 Uiso 1 1 calc R . .
C11 C 0.8028(4) 0.3782(3) 0.7731(3) 0.0353(8) Uani 1 1 d . . .
H11A H 0.6967 0.3439 0.7849 0.053 Uiso 1 1 calc R . .
H11B H 0.8649 0.3638 0.8323 0.053 Uiso 1 1 calc R . .
H11C H 0.8671 0.3444 0.7143 0.053 Uiso 1 1 calc R . .
C12 C 0.7723(4) 0.5030(3) 0.7548(2) 0.0247(7) Uani 1 1 d . . .
C13 C 0.6263(4) 0.5688(3) 0.7424(2) 0.0267(7) Uani 1 1 d . . .
H13 H 0.5183 0.5428 0.7468 0.032 Uiso 1 1 calc R . .
C14 C 0.6675(4) 0.6802(3) 0.7224(2) 0.0226(7) Uani 1 1 d . . .
C15 C 0.5529(4) 0.7811(3) 0.6996(3) 0.0331(8) Uani 1 1 d . . .
H15A H 0.4388 0.7648 0.7221 0.050 Uiso 1 1 calc R . .
H15B H 0.5626 0.7978 0.6269 0.050 Uiso 1 1 calc R . .
H15C H 0.5819 0.8471 0.7347 0.050 Uiso 1 1 calc R . .
C16 C 1.2663(5) 0.4547(3) 0.9322(3) 0.0387(9) Uani 1 1 d . . .
H16A H 1.3164 0.4480 0.9962 0.058 Uiso 1 1 calc R . .
H16B H 1.3427 0.4179 0.8798 0.058 Uiso 1 1 calc R . .
H16C H 1.1624 0.4174 0.9392 0.058 Uiso 1 1 calc R . .
C17 C 1.2319(4) 0.5785(3) 0.9037(2) 0.0241(7) Uani 1 1 d . . .
C18 C 1.2688(4) 0.6735(3) 0.9518(2) 0.0256(7) Uani 1 1 d . . .
H18 H 1.3264 0.6739 1.0103 0.031 Uiso 1 1 calc R . .
C19 C 1.2058(4) 0.7680(3) 0.8986(2) 0.0197(6) Uani 1 1 d . . .
C20 C 1.2138(4) 0.8900(3) 0.9211(2) 0.0293(8) Uani 1 1 d . . .
H20A H 1.2770 0.8954 0.9793 0.044 Uiso 1 1 calc R . .
H20B H 1.1014 0.9256 0.9362 0.044 Uiso 1 1 calc R . .
H20C H 1.2684 0.9295 0.8627 0.044 Uiso 1 1 calc R . .
B1 B 1.0828(4) 0.5456(3) 0.7425(3) 0.0193(7) Uani 1 1 d . . .
H1 H 1.107(3) 0.454(2) 0.7558(18) 0.009(7) Uiso 1 1 d . . .
B2 B 0.4404(5) 0.1699(3) 0.8175(3) 0.0270(8) Uani 1 1 d . . .
F1 F 0.5106(3) 0.06744(19) 0.78091(19) 0.0635(7) Uani 1 1 d . . .
F2 F 0.4592(3) 0.25457(19) 0.74348(15) 0.0491(6) Uani 1 1 d . . .
F3 F 0.2734(2) 0.16297(19) 0.84627(15) 0.0446(5) Uani 1 1 d . . .
F4 F 0.5206(2) 0.19808(19) 0.89887(14) 0.0433(5) Uani 1 1 d . . .

loop_
_atom_site_aniso_label
_atom_site_aniso_U_11
_atom_site_aniso_U_22
_atom_site_aniso_U_33
_atom_site_aniso_U_23
_atom_site_aniso_U_13
_atom_site_aniso_U_12
W1 0.01532(6) 0.01239(6) 0.01816(6) -0.00028(4) -0.00256(4) -0.00051(4)
Cl1 0.0307(4) 0.0266(4) 0.0271(4) 0.0036(3) -0.0099(3) -0.0009(3)
O1 0.0403(15) 0.0369(15) 0.0369(14) 0.0018(11) -0.0052(11) -0.0156(12)
N1 0.0218(14) 0.0154(13) 0.0193(13) -0.0029(10) -0.0017(10) -0.0003(10)
N2 0.0191(13) 0.0129(12) 0.0224(13) -0.0037(10) -0.0029(10) 0.0015(10)
N3 0.0188(13) 0.0148(13) 0.0246(13) -0.0030(10) -0.0022(10) -0.0028(10)
N4 0.0214(14) 0.0133(13) 0.0200(12) -0.0009(10) -0.0015(10) -0.0033(10)
N5 0.0224(14) 0.0146(13) 0.0182(12) -0.0014(10) -0.0039(10) -0.0011(10)
N6 0.0221(14) 0.0141(13) 0.0198(12) -0.0019(10) -0.0049(10) 0.0027(10)
C1 0.0321(19) 0.0181(16) 0.0182(15) 0.0016(12) -0.0013(13) -0.0028(14)
C2 0.031(2) 0.0178(17) 0.047(2) -0.0081(15) -0.0062(16) -0.0005(14)
C3 0.0153(15) 0.0191(16) 0.0296(17) -0.0039(13) -0.0070(13) 0.0009(12)
C4 0.0248(17) 0.0182(16) 0.0245(16) -0.0072(13) -0.0079(13) 0.0021(13)
C5 0.038(2) 0.031(2) 0.0287(18) -0.0056(15) 0.0063(15) -0.0053(16)
C6 0.049(2) 0.0227(18) 0.037(2) -0.0099(15) 0.0030(17) 0.0067(16)
C7 0.0242(17) 0.0254(17) 0.0237(16) -0.0085(13) -0.0025(13) 0.0028(13)
C8 0.0296(19) 0.035(2) 0.0214(16) -0.0091(14) 0.0028(14) 0.0053(15)
C9 0.0204(17) 0.0333(19) 0.0162(15) -0.0007(13) -0.0005(12) -0.0014(14)
C10 0.040(2) 0.039(2) 0.0225(17) 0.0043(15) 0.0061(15) -0.0010(17)
C11 0.039(2) 0.0227(18) 0.045(2) 0.0051(16) -0.0027(17) -0.0116(16)
C12 0.0282(18) 0.0229(17) 0.0237(16) -0.0030(13) 0.0009(13) -0.0092(14)
C13 0.0186(17) 0.0298(18) 0.0328(18) -0.0082(14) 0.0022(13) -0.0101(14)
C14 0.0170(16) 0.0264(17) 0.0249(16) -0.0058(13) -0.0015(12) -0.0024(13)
C15 0.0189(17) 0.037(2) 0.043(2) -0.0060(16) -0.0043(15) 0.0033(15)
C16 0.052(2) 0.0261(19) 0.038(2) 0.0077(16) -0.0165(18) 0.0058(17)
C17 0.0247(17) 0.0251(17) 0.0215(16) 0.0027(13) -0.0034(13) 0.0032(13)
C18 0.0275(18) 0.0304(18) 0.0201(15) 0.0001(13) -0.0103(13) 0.0004(14)
C19 0.0199(16) 0.0219(16) 0.0179(15) -0.0007(12) -0.0039(12) -0.0023(12)
C20 0.035(2) 0.0246(18) 0.0310(18) -0.0055(14) -0.0135(15) -0.0038(15)
B1 0.0193(18) 0.0127(17) 0.0267(18) -0.0009(14) -0.0050(14) -0.0024(13)
B2 0.024(2) 0.030(2) 0.0286(19) -0.0020(16) -0.0041(15) -0.0061(16)
F1 0.0576(16) 0.0420(14) 0.0938(19) -0.0274(13) -0.0230(14) 0.0095(12)
F2 0.0469(14) 0.0612(15) 0.0385(12) 0.0175(11) -0.0026(10) -0.0107(11)
F3 0.0254(11) 0.0649(15) 0.0456(12) 0.0008(11) -0.0029(9) -0.0175(10)
F4 0.0398(13) 0.0630(15) 0.0313(11) -0.0017(10) -0.0115(9) -0.0189(11)

loop_
_atom_type_symbol
_atom_type_description
_atom_type_scat_dispersion_real
_atom_type_scat_dispersion_imag
_atom_type_scat_source
C C 0.0033 0.0016 'International Tables Vol C Tables 4.2.6.8 and 6.1.1.4'
H H 0.0000 0.0000 'International Tables Vol C Tables 4.2.6.8 and 6.1.1.4'
B B 0.0013 0.0007 'International Tables Vol C Tables 4.2.6.8 and 6.1.1.4'
N N 0.0061 0.0033 'International Tables Vol C Tables 4.2.6.8 and 6.1.1.4'
O O 0.0106 0.0060 'International Tables Vol C Tables 4.2.6.8 and 6.1.1.4'
F F 0.0171 0.0103 'International Tables Vol C Tables 4.2.6.8 and 6.1.1.4'
Cl Cl 0.1484 0.1585 'International Tables Vol C Tables 4.2.6.8 and 6.1.1.4'
W W -0.8490 6.8722 'International Tables Vol C Tables 4.2.6.8 and 6.1.1.4'

loop_
_geom_angle_atom_site_label_1
_geom_angle_atom_site_label_2
_geom_angle_atom_site_label_3
_geom_angle
_geom_angle_site_symmetry_1
_geom_angle_site_symmetry_3
_geom_angle_publ_flag
C4 W1 C3 36.54(11) . . ?
C4 W1 C1 107.35(12) . . ?
C3 W1 C1 73.20(12) . . ?
C4 W1 N5 85.83(10) . . ?
C3 W1 N5 100.85(10) . . ?
C1 W1 N5 94.13(10) . . ?
C4 W1 N3 82.67(11) . . ?
C3 W1 N3 116.45(11) . . ?
C1 W1 N3 169.98(10) . . ?
N5 W1 N3 86.80(9) . . ?
C4 W1 N1 160.63(10) . . ?
C3 W1 N1 158.93(10) . . ?
C1 W1 N1 85.77(11) . . ?
N5 W1 N1 78.91(9) . . ?
N3 W1 N1 84.62(9) . . ?
C4 W1 Cl1 107.20(9) . . ?
C3 W1 Cl1 94.06(8) . . ?
C1 W1 Cl1 89.02(8) . . ?
N5 W1 Cl1 165.04(6) . . ?
N3 W1 Cl1 87.61(7) . . ?
N1 W1 Cl1 86.75(6) . . ?
C9 N1 N2 106.5(2) . . ?
C9 N1 W1 133.8(2) . . ?
N2 N1 W1 118.25(17) . . ?
C7 N2 N1 109.8(2) . . ?
C7 N2 B1 130.3(3) . . ?
N1 N2 B1 119.9(2) . . ?
C14 N3 N4 107.1(2) . . ?
C14 N3 W1 132.8(2) . . ?
N4 N3 W1 120.00(18) . . ?
C12 N4 N3 109.8(2) . . ?
C12 N4 B1 130.0(3) . . ?
N3 N4 B1 119.9(2) . . ?
C19 N5 N6 107.0(2) . . ?
C19 N5 W1 132.9(2) . . ?
N6 N5 W1 120.04(16) . . ?
C17 N6 N5 109.1(2) . . ?
C17 N6 B1 130.7(2) . . ?
N5 N6 B1 120.2(2) . . ?
O1 C1 W1 174.2(3) . . ?
C4 C3 C2 144.2(3) . . ?
C4 C3 W1 70.40(19) . . ?
C2 C3 W1 145.4(2) . . ?
C3 C4 C5 143.8(3) . . ?
C3 C4 W1 73.06(19) . . ?
C5 C4 W1 143.1(2) . . ?
N2 C7 C8 107.1(3) . . ?
N2 C7 C6 122.9(3) . . ?
C8 C7 C6 129.9(3) . . ?
C9 C8 C7 107.5(3) . . ?
N1 C9 C8 108.9(3) . . ?
N1 C9 C10 124.1(3) . . ?
C8 C9 C10 127.0(3) . . ?
N4 C12 C13 107.4(3) . . ?
N4 C12 C11 122.3(3) . . ?
C13 C12 C11 130.3(3) . . ?
C12 C13 C14 107.0(3) . . ?
N3 C14 C13 108.6(3) . . ?
N3 C14 C15 124.4(3) . . ?
C13 C14 C15 127.0(3) . . ?
N6 C17 C18 108.2(3) . . ?
N6 C17 C16 122.8(3) . . ?
C18 C17 C16 129.0(3) . . ?
C17 C18 C19 107.0(3) . . ?
N5 C19 C18 108.7(3) . . ?
N5 C19 C20 123.9(3) . . ?
C18 C19 C20 127.3(3) . . ?
N4 B1 N2 108.2(2) . . ?
N4 B1 N6 109.1(2) . . ?
N2 B1 N6 108.4(2) . . ?
F1 B2 F2 109.4(3) . . ?
F1 B2 F3 110.4(3) . . ?
F2 B2 F3 109.2(3) . . ?
F1 B2 F4 109.5(3) . . ?
F2 B2 F4 108.4(3) . . ?
F3 B2 F4 110.0(3) . . ?

loop_
_geom_bond_atom_site_label_1
_geom_bond_atom_site_label_2
_geom_bond_distance
_geom_bond_site_symmetry_2
_geom_bond_publ_flag
W1 C4 2.035(3) . ?
W1 C3 2.067(3) . ?
W1 C1 2.087(3) . ?
W1 N5 2.146(2) . ?
W1 N3 2.175(2) . ?
W1 N1 2.216(2) . ?
W1 Cl1 2.3429(8) . ?
O1 C1 1.114(4) . ?
N1 C9 1.360(3) . ?
N1 N2 1.379(3) . ?
N2 C7 1.354(4) . ?
N2 B1 1.531(4) . ?
N3 C14 1.352(4) . ?
N3 N4 1.375(3) . ?
N4 C12 1.346(4) . ?
N4 B1 1.528(4) . ?
N5 C19 1.360(3) . ?
N5 N6 1.384(3) . ?
N6 C17 1.348(4) . ?
N6 B1 1.543(4) . ?
C2 C3 1.484(4) . ?
C3 C4 1.286(4) . ?
C4 C5 1.477(4) . ?
C6 C7 1.494(4) . ?
C7 C8 1.381(4) . ?
C8 C9 1.380(4) . ?
C9 C10 1.500(4) . ?
C11 C12 1.484(4) . ?
C12 C13 1.384(4) . ?
C13 C14 1.389(4) . ?
C14 C15 1.488(4) . ?
C16 C17 1.502(4) . ?
C17 C18 1.379(4) . ?
C18 C19 1.385(4) . ?
C19 C20 1.487(4) . ?
B2 F1 1.378(4) . ?
B2 F2 1.383(4) . ?
B2 F3 1.384(4) . ?
B2 F4 1.385(4) . ?

loop_
_geom_torsion_atom_site_label_1
_geom_torsion_atom_site_label_2
_geom_torsion_atom_site_label_3
_geom_torsion_atom_site_label_4
_geom_torsion
_geom_torsion_site_symmetry_1
_geom_torsion_site_symmetry_2
_geom_torsion_site_symmetry_3
_geom_torsion_site_symmetry_4
_geom_torsion_publ_flag
C3 C4 C1 O1 27.1(4) . . . . ?
